data_1570579
loop_
_publ_author_name
'Hauser, Adrian'
'M&#xfc;nzfeld, Luca'
'Uhlmann, Cedric'
'Lebedkin, Sergei'
'Schlittenhardt, S&#xf6;ren'
'Ruan, Ting-Ting'
'Kappes, Manfred M.'
'Ruben, Mario'
'Roesky, Peter W.'

_publ_section_title
;
 It's not just the size that matters: crystal engineering of
 lanthanide-based coordination polymers.
;
_journal_issue 4
_journal_name_full 'Chemical science'
_journal_page_first 1338
_journal_page_last 1347
_journal_paper_doi 10.1039/d3sc03746k
_journal_volume 15
_journal_year 2024
_chemical_formula_moiety 'C52 H96 K Lu Si4'
_chemical_formula_sum 'C52 H96 K Lu Si4'
_chemical_formula_weight 1047.71
_space_group_crystal_system monoclinic
_space_group_IT_number 14
_space_group_name_Hall '-P 2yn'
_space_group_name_H-M_alt 'P 1 21/n 1'
_atom_sites_solution_hydrogens geom
_atom_sites_solution_primary dual
_audit_creation_date 2023-10-10
_audit_creation_method
;
Olex2 1.5
(compiled 2023.08.24 svn.re1ec1418 for OlexSys, GUI svn.r6817)
;
_audit_update_record
;
2023-11-22 deposited with the CCDC.	2023-12-06 downloaded from the CCDC.
;
_cell_angle_alpha 90
_cell_angle_beta 97.330(10)
_cell_angle_gamma 90
_cell_formula_units_Z 4
_cell_length_a 14.843(2)
_cell_length_b 17.3279(17)
_cell_length_c 21.557(2)
_cell_measurement_reflns_used 24568
_cell_measurement_temperature 130
_cell_measurement_theta_max 29.50
_cell_measurement_theta_min 1.81
_cell_volume 5499.1(11)
_computing_cell_refinement
;
X-Area Recipe 1.33.0.0 (STOE, 2015)
;
_computing_data_collection 'X-Area Pilatus3_SV 1.31.150.0 (STOE, 2018)'
_computing_data_reduction
;
X-Area Integrate 1.73.1.0 (STOE, 2018)
X-Area LANA 1.73.2.0 (STOE, 2018)
;
_computing_molecular_graphics 'Olex2 1.5 (Dolomanov et al., 2009)'
_computing_publication_material 'Olex2 1.5 (Dolomanov et al., 2009)'
_computing_structure_refinement 'SHELXL 2018/3 (Sheldrick, 2015)'
_computing_structure_solution 'SHELXT  (Sheldrick, 2015)'
_diffrn_ambient_temperature 130
_diffrn_detector 'EIGER2 1M CDTE'
_diffrn_detector_area_resol_mean 13.33
_diffrn_measured_fraction_theta_full 0.992
_diffrn_measured_fraction_theta_max 0.805
_diffrn_measurement_details
;
 247 frames, detector distance = 40 mm
;
_diffrn_measurement_device 'Eulerian 4-circle diffractometer'
_diffrn_measurement_device_type 'STOE STADIVARI'
_diffrn_measurement_method 'rotation method, \w scans'
_diffrn_radiation_collimation '1.2 0.6 mm diameter'
_diffrn_radiation_monochromator 'Graded multilayer mirror'
_diffrn_radiation_polarisn_norm 270
_diffrn_radiation_probe x-ray
_diffrn_radiation_type 'Mo K\a'
_diffrn_radiation_wavelength 0.71073
_diffrn_reflns_av_R_equivalents 0.0420
_diffrn_reflns_av_unetI/netI 0.1000
_diffrn_reflns_Laue_measured_fraction_full 0.992
_diffrn_reflns_Laue_measured_fraction_max 0.805
_diffrn_reflns_limit_h_max 18
_diffrn_reflns_limit_h_min -20
_diffrn_reflns_limit_k_max 21
_diffrn_reflns_limit_k_min -21
_diffrn_reflns_limit_l_max 30
_diffrn_reflns_limit_l_min -29
_diffrn_reflns_number 34000
_diffrn_reflns_point_group_measured_fraction_full 0.992
_diffrn_reflns_point_group_measured_fraction_max 0.805
_diffrn_reflns_theta_full 25.242
_diffrn_reflns_theta_max 30.188
_diffrn_reflns_theta_min 1.815
_diffrn_source Axo_Mo
_diffrn_source_current 0.830
_diffrn_source_power 0.050
_diffrn_source_voltage 60
_exptl_absorpt_coefficient_mu 1.989
_exptl_absorpt_correction_T_max 0.8199
_exptl_absorpt_correction_T_min 0.2522
_exptl_absorpt_correction_type multi-scan
_exptl_absorpt_process_details
;
STOE X-Red32, absorption correction by Gaussian integration, analogous to
P. Coppens, "The Evaluation of Absorption and Extinction in Single-Crystal
Structure Analysis", published in: F. R. Ahmed (Editor), "Crystallographic
Computing", Munksgaard, Copenhagen (1970), 255 - 270.
Afterwards scaling of reflection intensities was performed within STOE LANA.
J. Koziskova, F. Hahn, J. Richter, J. Kozisek, "Comparison of different
absorption corrections on the model structure of tetrakis(\m~2~-acetato)-
diaqua-di-copper(II)", Acta Chimica Slovaca, vol. 9, no. 2, 2016, pp. 136 - 140.
;
_exptl_crystal_colour colourless
_exptl_crystal_colour_primary colourless
_exptl_crystal_density_diffrn 1.265
_exptl_crystal_density_method 'not measured'
_exptl_crystal_description block
_exptl_crystal_F_000 2216
_exptl_crystal_size_max 0.204
_exptl_crystal_size_mid 0.115
_exptl_crystal_size_min 0.064
_refine_diff_density_max 0.661
_refine_diff_density_min -0.937
_refine_diff_density_rms 0.113
_refine_ls_extinction_method none
_refine_ls_goodness_of_fit_ref 0.885
_refine_ls_hydrogen_treatment constr
_refine_ls_matrix_type full
_refine_ls_number_parameters 547
_refine_ls_number_reflns 13139
_refine_ls_number_restraints 13
_refine_ls_restrained_S_all 0.885
_refine_ls_R_factor_all 0.0682
_refine_ls_R_factor_gt 0.0327
_refine_ls_shift/su_max 0.003
_refine_ls_shift/su_mean 0.000
_refine_ls_structure_factor_coef Fsqd
_refine_ls_weighting_details 'w=1/[\s^2^(Fo^2^)+(0.0223P)^2^] where P=(Fo^2^+2Fc^2^)/3'
_refine_ls_weighting_scheme calc
_refine_ls_wR_factor_gt 0.0555
_refine_ls_wR_factor_ref 0.0602
_reflns_Friedel_coverage 0.000
_reflns_number_gt 8578
_reflns_number_total 13139
_reflns_threshold_expression 'I > 2\s(I)'
_cod_data_source_file d3sc03746k2.cif
_cod_data_source_block cu287
_cod_depositor_comments 'Adding full bibliography for 1570572--1570581.cif.'
_cod_original_cell_volume 5499.3(11)
_cod_database_code 1570579
_shelx_shelxl_version_number 2018/3
_shelx_space_group_comment
;
The symmetry employed for this shelxl refinement is uniquely defined
by the following loop, which should always be used as a source of
symmetry information in preference to the above space-group names.
They are only intended as comments.
;
_olex2_refinement_description
;
1. Fixed Uiso
 At 1.2 times of:
  All C(H) groups
 At 1.5 times of:
  All C(H,H,H) groups
2. Restrained distances
 C8-C1 \\sim C7-C8
 with sigma of 0.0001
3. Uiso/Uaniso restraints and constraints
C8 \\sim C1 \\sim C7: within 2A with sigma of 0.0001 and sigma for terminal
atoms of 0.0002 within 2A
4.a Ternary CH refined with riding coordinates:
 C29(H29), C20(H20), C17(H17), C44(H44), C26(H26), C32(H32), C50(H50),
 C47(H47), C23(H23), C35(H35), C41(H41), C38(H38)
4.b Aromatic/amide H refined with riding coordinates:
 C16(H16), C2(H2), C15(H15), C6(H6), C13(H13), C10(H10), C11(H11), C14(H14),
 C8(H8), C3(H3), C5(H5), C7(H7)
4.c Idealised Me refined as rotating group:
 C34(H34A,H34B,H34C), C52(H52A,H52B,H52C), C27(H27A,H27B,H27C), C30(H30A,H30B,
 H30C), C49(H49A,H49B,H49C), C19(H19A,H19B,H19C), C43(H43A,H43B,H43C), C48(H48A,
 H48B,H48C), C40(H40A,H40B,H40C), C42(H42A,H42B,H42C), C24(H24A,H24B,H24C),
 C37(H37A,H37B,H37C), C22(H22A,H22B,H22C), C18(H18A,H18B,H18C), C39(H39A,H39B,
 H39C), C51(H51A,H51B,H51C), C33(H33A,H33B,H33C), C46(H46A,H46B,H46C), C28(H28A,
 H28B,H28C), C25(H25A,H25B,H25C), C31(H31A,H31B,H31C), C45(H45A,H45B,H45C),
 C36(H36A,H36B,H36C), C21(H21A,H21B,H21C)
;
_olex2_exptl_crystal_mounting_method 'The crystal was mounted on a MITIGEN holder in mineral oil'
_olex2_submission_special_instructions 'No special instructions were received'
_stoe_detector_distance '40.0 mm'
_stoe_detector_pixelsize_x '0.075 mm'
_stoe_detector_pixelsize_y '0.075 mm'
_stoe_detector_size_x '8.0 cm'
_stoe_detector_size_y '7.7 cm'
_stoe_evaluation_integration_a 10.1
_stoe_evaluation_integration_b -0.1
_stoe_evaluation_integration_ems 0.014
_stoe_evaluation_lana_bis_l_even_max -
_stoe_evaluation_lana_bis_l_odd_max -
_stoe_evaluation_lana_bos_l_even_max 4
_stoe_evaluation_lana_bos_l_odd_max 1
_stoe_evaluation_lana_completeness 80.3
_stoe_evaluation_lana_dxs_max_order 1
_stoe_evaluation_lana_dys_max_order 1
_stoe_evaluation_lana_fs_max_order 3
_stoe_evaluation_lana_max_2theta_available 60.4
_stoe_evaluation_lana_max_2theta_desired 60.4
_stoe_evaluation_lana_mean_redundancy 2.6
_stoe_evaluation_lana_number_refls_after_or 34030
_stoe_evaluation_lana_number_refls_outliers 3900
_stoe_evaluation_lana_number_refls_total 37930
_stoe_evaluation_lana_number_refls_unique 13142
_stoe_evaluation_lana_number_refls_written 34030
_stoe_evaluation_lana_or_c1 0.035
_stoe_evaluation_lana_or_c2 0
_stoe_evaluation_lana_or_c3 0
_stoe_evaluation_lana_or_c4 0.7
_stoe_evaluation_lana_point_group 2/m
_stoe_evaluation_lana_table
;
#----------------------------------------------------------------------------
2Theta           6.4   12.8   19.2   25.6   32.0   38.4   44.8   51.2   57.6
#----------------------------------------------------------------------------
<Resolution>    5.48   3.01   2.08   1.59   1.28   1.08   0.93   0.83   0.75
N(total)         199    958   2518   4522   7065   7852   7279   6044   1493
<Redundancy>     2.3    2.8    3.5    3.7    3.9    3.2    2.3    1.7    1.2
Complet. [%%]    97.2   98.5   99.7  100.0  100.0   99.6   98.7   92.3   29.1
<I/sigma>       63.8   32.4   24.9   14.7   10.9    7.8    4.5    2.8    1.7
R(int)         0.045  0.026  0.020  0.026  0.034  0.045  0.073  0.108  0.142
#----------------------------------------------------------------------------
;
_stoe_measurement_identifier CU287
_stoe_measurement_max_exposure_per_frame '10.0 s'
_stoe_measurement_mean_exposure_per_frame '10.0 s'
_stoe_measurement_min_exposure_per_frame '10.0 s'
_stoe_measurement_total_exposure_time '41 min'
_stoe_measurement_total_frame_number 247
_stoe_measurement_total_run_number 6
_stoe_measurement_tube_power '49.8 W'

loop_
_space_group_symop_operation_xyz
'x, y, z'
'-x+1/2, y+1/2, -z+1/2'
'-x, -y, -z'
'x-1/2, -y-1/2, z-1/2'

loop_
_atom_site_label
_atom_site_type_symbol
_atom_site_fract_x
_atom_site_fract_y
_atom_site_fract_z
_atom_site_U_iso_or_equiv
_atom_site_adp_type
_atom_site_occupancy
_atom_site_site_symmetry_order
_atom_site_calc_flag
_atom_site_refinement_flags_posn
_atom_site_refinement_flags_adp
_atom_site_refinement_flags_occupancy
_atom_site_disorder_assembly
_atom_site_disorder_group
Lu1 Lu 0.80859(2) 0.01144(2) 0.73199(2) 0.01491(4) Uani 1 1 d . . . A 1
K1 K 0.76481(5) 0.29296(4) 0.68310(3) 0.02656(17) Uani 1 1 d . . . . .
Si2 Si 0.47850(5) 0.34823(5) 0.69827(4) 0.0165(2) Uani 1 1 d . . . . .
Si3 Si 0.77526(5) 0.03108(5) 0.52662(3) 0.0172(2) Uani 1 1 d . . . . .
Si4 Si 1.03278(5) 0.17523(5) 0.78955(4) 0.0165(2) Uani 1 1 d . . . . .
Si1 Si 0.87983(5) 0.51037(6) 0.62492(3) 0.01695(18) Uani 1 1 d . . . . .
C34 C 0.4065(2) 0.4089(2) 0.80604(15) 0.0309(9) Uani 1 1 d . . . . .
H34A H 0.466630 0.426084 0.825134 0.046 Uiso 1 1 calc R U . . .
H34B H 0.367809 0.399541 0.838844 0.046 Uiso 1 1 calc R U . . .
H34C H 0.378970 0.448927 0.777558 0.046 Uiso 1 1 calc R U . . .
C52 C 1.1286(2) 0.3192(2) 0.77997(16) 0.0367(9) Uani 1 1 d . . . . .
H52A H 1.128039 0.323723 0.825229 0.055 Uiso 1 1 calc R U . . .
H52B H 1.126422 0.370824 0.761240 0.055 Uiso 1 1 calc R U . . .
H52C H 1.184345 0.292957 0.771687 0.055 Uiso 1 1 calc R U . . .
C27 C 0.5437(2) 0.2456(2) 0.60702(15) 0.0345(9) Uani 1 1 d . . . . .
H27A H 0.500932 0.258398 0.569955 0.052 Uiso 1 1 calc R U . . .
H27B H 0.567733 0.193539 0.602504 0.052 Uiso 1 1 calc R U . . .
H27C H 0.593802 0.282832 0.611323 0.052 Uiso 1 1 calc R U . . .
C30 C 0.4178(2) 0.4011(2) 0.57157(13) 0.0272(8) Uani 1 1 d . . . . .
H30A H 0.393628 0.350958 0.556462 0.041 Uiso 1 1 calc R U . . .
H30B H 0.482679 0.403778 0.567439 0.041 Uiso 1 1 calc R U . . .
H30C H 0.385539 0.442375 0.546754 0.041 Uiso 1 1 calc R U . . .
C49 C 0.9701(2) 0.2630(2) 0.89393(15) 0.0316(9) Uani 1 1 d . . . . .
H49A H 0.988209 0.309324 0.872616 0.047 Uiso 1 1 calc R U . . .
H49B H 0.981042 0.270825 0.939287 0.047 Uiso 1 1 calc R U . . .
H49C H 0.905374 0.252922 0.881321 0.047 Uiso 1 1 calc R U . . .
C16 C 0.71672(19) 0.08376(18) 0.63799(13) 0.0173(7) Uani 1 1 d . . . . .
H16 H 0.662822 0.075897 0.609858 0.021 Uiso 1 1 calc R U . A 1
C19 C 0.7811(2) 0.4771(2) 0.50151(13) 0.0335(9) Uani 1 1 d . . . . .
H19A H 0.725534 0.461481 0.518340 0.050 Uiso 1 1 calc R U . . .
H19B H 0.784447 0.450529 0.461751 0.050 Uiso 1 1 calc R U . . .
H19C H 0.780144 0.533024 0.494621 0.050 Uiso 1 1 calc R U . . .
C43 C 0.7300(2) 0.1870(2) 0.49309(16) 0.0331(9) Uani 1 1 d . . . . .
H43A H 0.667399 0.168818 0.482378 0.050 Uiso 1 1 calc R U . . .
H43B H 0.740499 0.231519 0.466918 0.050 Uiso 1 1 calc R U . . .
H43C H 0.739753 0.202143 0.537232 0.050 Uiso 1 1 calc R U . . .
C48 C 1.0013(2) 0.1212(2) 0.91049(14) 0.0307(9) Uani 1 1 d . . . . .
H48A H 0.939406 0.105116 0.894419 0.046 Uiso 1 1 calc R U . . .
H48B H 1.004812 0.132150 0.955334 0.046 Uiso 1 1 calc R U . . .
H48C H 1.043936 0.079770 0.903776 0.046 Uiso 1 1 calc R U . . .
C40 C 0.8550(2) -0.0630(2) 0.43732(13) 0.0329(9) Uani 1 1 d . . . . .
H40A H 0.799007 -0.092022 0.424560 0.049 Uiso 1 1 calc R U . . .
H40B H 0.907488 -0.094197 0.429674 0.049 Uiso 1 1 calc R U . . .
H40C H 0.854183 -0.015081 0.413090 0.049 Uiso 1 1 calc R U . . .
C42 C 0.8940(2) 0.1515(2) 0.49389(15) 0.0331(9) Uani 1 1 d . . . . .
H42A H 0.907988 0.167006 0.537795 0.050 Uiso 1 1 calc R U . . .
H42B H 0.901466 0.195951 0.466867 0.050 Uiso 1 1 calc R U . . .
H42C H 0.935424 0.110199 0.484754 0.050 Uiso 1 1 calc R U . . .
C24 C 0.9338(2) 0.6452(2) 0.56273(15) 0.0312(9) Uani 1 1 d . . . . .
H24A H 0.996639 0.632034 0.578846 0.047 Uiso 1 1 calc R U . . .
H24B H 0.928317 0.701307 0.557564 0.047 Uiso 1 1 calc R U . . .
H24C H 0.917057 0.619997 0.522220 0.047 Uiso 1 1 calc R U . . .
C37 C 0.6243(2) 0.0076(2) 0.42928(13) 0.0328(9) Uani 1 1 d . . . . .
H37A H 0.637735 0.059375 0.414542 0.049 Uiso 1 1 calc R U . . .
H37B H 0.559030 -0.002486 0.419853 0.049 Uiso 1 1 calc R U . . .
H37C H 0.658109 -0.030774 0.408167 0.049 Uiso 1 1 calc R U . . .
C22 C 1.0383(2) 0.5473(2) 0.71211(14) 0.0288(8) Uani 1 1 d . . . . .
H22A H 1.094149 0.526843 0.735524 0.043 Uiso 1 1 calc R U . . .
H22B H 0.993333 0.556556 0.740823 0.043 Uiso 1 1 calc R U . . .
H22C H 1.051771 0.595960 0.691965 0.043 Uiso 1 1 calc R U . . .
C2 C 0.70684(19) 0.47003(17) 0.65297(12) 0.0158(7) Uani 1 1 d . . . . .
H2 H 0.697278 0.498783 0.615184 0.019 Uiso 1 1 calc R U . . .
C18 C 0.8647(3) 0.3686(2) 0.55734(15) 0.0394(10) Uani 1 1 d . . . . .
H18A H 0.913804 0.354421 0.590169 0.059 Uiso 1 1 calc R U . . .
H18B H 0.874366 0.343182 0.518119 0.059 Uiso 1 1 calc R U . . .
H18C H 0.806360 0.352115 0.569612 0.059 Uiso 1 1 calc R U . . .
C15 C 0.69875(19) 0.11836(18) 0.69403(12) 0.0154(7) Uani 1 1 d . . . . .
H15 H 0.635495 0.123326 0.696213 0.019 Uiso 1 1 calc R U . A 1
C29 C 0.4044(2) 0.4109(2) 0.64038(13) 0.0229(8) Uani 1 1 d . . . . .
H29 H 0.420880 0.465596 0.651549 0.027 Uiso 1 1 calc R U . . .
C20 C 1.00058(18) 0.4891(2) 0.66230(12) 0.0205(7) Uani 1 1 d . . . . .
H20 H 0.997271 0.438911 0.684728 0.025 Uiso 1 1 calc R U . . .
C39 C 0.8624(2) -0.1177(2) 0.54539(14) 0.0260(8) Uani 1 1 d . . . . .
H39A H 0.871131 -0.105138 0.590082 0.039 Uiso 1 1 calc R U . . .
H39B H 0.912059 -0.150929 0.535583 0.039 Uiso 1 1 calc R U . . .
H39C H 0.804385 -0.144710 0.535009 0.039 Uiso 1 1 calc R U . . .
C51 C 1.0428(3) 0.2683(2) 0.67948(14) 0.0366(9) Uani 1 1 d . . . . .
H51A H 1.095708 0.239499 0.669098 0.055 Uiso 1 1 calc R U . . .
H51B H 1.043926 0.320664 0.662513 0.055 Uiso 1 1 calc R U . . .
H51C H 0.987075 0.242084 0.661276 0.055 Uiso 1 1 calc R U . . .
C33 C 0.4481(2) 0.2698(2) 0.81550(15) 0.0295(8) Uani 1 1 d . . . . .
H33A H 0.463307 0.224256 0.792026 0.044 Uiso 1 1 calc R U . . .
H33B H 0.399498 0.256853 0.840509 0.044 Uiso 1 1 calc R U . . .
H33C H 0.501894 0.286853 0.843217 0.044 Uiso 1 1 calc R U . . .
C12 C 0.92685(19) 0.12957(19) 0.74663(13) 0.0163(7) Uani 1 1 d . . . . .
C17 C 0.8641(2) 0.4556(2) 0.54823(13) 0.0227(8) Uani 1 1 d . . . . .
H17 H 0.918544 0.467834 0.527018 0.027 Uiso 1 1 calc R U . . .
C44 C 1.13708(19) 0.1128(2) 0.78565(13) 0.0203(7) Uani 1 1 d . . . . .
H44 H 1.116015 0.058130 0.787606 0.024 Uiso 1 1 calc R U . . .
C46 C 1.2119(2) 0.1234(2) 0.84190(14) 0.0354(10) Uani 1 1 d . . . . .
H46A H 1.231395 0.177493 0.844342 0.053 Uiso 1 1 calc R U . . .
H46B H 1.263906 0.090395 0.836394 0.053 Uiso 1 1 calc R U . . .
H46C H 1.187845 0.109102 0.880573 0.053 Uiso 1 1 calc R U . . .
C28 C 0.4081(3) 0.2004(2) 0.65459(18) 0.0470(11) Uani 1 1 d . . . . .
H28A H 0.380718 0.197040 0.693520 0.071 Uiso 1 1 calc R U . . .
H28B H 0.423210 0.148459 0.641180 0.071 Uiso 1 1 calc R U . . .
H28C H 0.365054 0.224521 0.622082 0.071 Uiso 1 1 calc R U . . .
C26 C 0.4943(2) 0.2489(2) 0.66547(14) 0.0261(8) Uani 1 1 d . . . . .
H26 H 0.534993 0.221135 0.698741 0.031 Uiso 1 1 calc R U . . .
C25 C 0.7743(2) 0.6504(2) 0.58937(14) 0.0270(8) Uani 1 1 d . . . . .
H25A H 0.752970 0.634077 0.546495 0.040 Uiso 1 1 calc R U . . .
H25B H 0.776680 0.706908 0.591258 0.040 Uiso 1 1 calc R U . . .
H25C H 0.732504 0.631345 0.617573 0.040 Uiso 1 1 calc R U . . .
C6 C 0.73270(19) 0.37081(18) 0.80431(13) 0.0166(7) Uani 1 1 d . . . . .
H6 H 0.739928 0.347368 0.844481 0.020 Uiso 1 1 calc R U . . .
C32 C 0.4160(2) 0.33488(19) 0.76972(13) 0.0206(7) Uani 1 1 d . . . . .
H32 H 0.352549 0.320518 0.752317 0.025 Uiso 1 1 calc R U . . .
C50 C 1.0453(2) 0.2722(2) 0.75123(14) 0.0264(8) Uani 1 1 d . . . . .
H50 H 0.990909 0.303008 0.758990 0.032 Uiso 1 1 calc R U . . .
C47 C 1.0258(2) 0.1939(2) 0.87607(13) 0.0222(8) Uani 1 1 d . . . . .
H47 H 1.089646 0.205907 0.894308 0.027 Uiso 1 1 calc R U . . .
C23 C 0.8696(2) 0.61743(19) 0.60943(13) 0.0207(7) Uani 1 1 d . . . . .
H23 H 0.891849 0.643016 0.650097 0.025 Uiso 1 1 calc R U . . .
C31 C 0.3027(2) 0.4029(3) 0.64582(16) 0.0431(11) Uani 1 1 d . . . . .
H31A H 0.283854 0.349275 0.637576 0.065 Uiso 1 1 calc R U . . .
H31B H 0.267910 0.436852 0.615271 0.065 Uiso 1 1 calc R U . . .
H31C H 0.291503 0.417397 0.688102 0.065 Uiso 1 1 calc R U . . .
C13 C 0.84475(19) 0.15499(18) 0.76756(13) 0.0157(7) Uani 1 1 d . . . . .
H13 H 0.856132 0.184899 0.804672 0.019 Uiso 1 1 calc R U . A 1
C45 C 1.1836(2) 0.1189(2) 0.72615(13) 0.0277(8) Uani 1 1 d . . . . .
H45A H 1.138704 0.110424 0.689357 0.042 Uiso 1 1 calc R U . . .
H45B H 1.231507 0.079775 0.727300 0.042 Uiso 1 1 calc R U . . .
H45C H 1.210384 0.170349 0.723842 0.042 Uiso 1 1 calc R U . . .
C10 C 0.88745(19) 0.05557(18) 0.63948(12) 0.0148(7) Uani 1 1 d . . . . .
H10 H 0.923392 0.026769 0.614282 0.018 Uiso 1 1 calc R U . A 1
C11 C 0.94047(19) 0.08485(18) 0.69347(12) 0.0156(7) Uani 1 1 d . . . . .
H11 H 1.002447 0.070642 0.694448 0.019 Uiso 1 1 calc R U . A 1
C9 C 0.79501(19) 0.05758(19) 0.61275(12) 0.0161(7) Uani 1 1 d . . . . .
C35 C 0.65261(19) 0.0026(2) 0.50042(12) 0.0221(8) Uani 1 1 d . . . . .
H35 H 0.614437 0.041346 0.519520 0.027 Uiso 1 1 calc R U . . .
C36 C 0.6257(2) -0.0763(2) 0.52417(15) 0.0349(9) Uani 1 1 d . . . . .
H36A H 0.657289 -0.116960 0.503936 0.052 Uiso 1 1 calc R U . . .
H36B H 0.559889 -0.083293 0.514202 0.052 Uiso 1 1 calc R U . . .
H36C H 0.642526 -0.079029 0.569570 0.052 Uiso 1 1 calc R U . . .
C41 C 0.7957(2) 0.12249(19) 0.48179(13) 0.0214(7) Uani 1 1 d . . . . .
H41 H 0.783718 0.109265 0.436325 0.026 Uiso 1 1 calc R U . . .
C38 C 0.8616(2) -0.04361(19) 0.50733(12) 0.0205(7) Uani 1 1 d . . . . .
H38 H 0.922612 -0.019461 0.518758 0.025 Uiso 1 1 calc R U . . .
C14 C 0.75190(19) 0.14756(18) 0.74792(13) 0.0166(7) Uani 1 1 d . . . . .
H14 H 0.715876 0.166677 0.777929 0.020 Uiso 1 1 calc R U . A 1
C1 C 0.79974(18) 0.47012(17) 0.67883(10) 0.0165(4) Uani 1 1 d D U . . .
C8 C 0.84133(19) 0.44313(14) 0.73730(7) 0.0165(4) Uani 1 1 d D U . . .
H8 H 0.904581 0.453968 0.743234 0.020 Uiso 1 1 calc R U . . .
C3 C 0.62480(19) 0.43850(18) 0.66855(12) 0.0162(7) Uani 1 1 d . . . . .
H3 H 0.575012 0.452646 0.638551 0.019 Uiso 1 1 calc R U . . .
C5 C 0.64374(19) 0.36411(18) 0.77364(12) 0.0161(7) Uani 1 1 d . . . . .
H5 H 0.606340 0.333770 0.796716 0.019 Uiso 1 1 calc R U . . .
C7 C 0.81397(18) 0.40432(16) 0.78931(10) 0.0165(4) Uani 1 1 d D U . . .
H7 H 0.862245 0.399515 0.822535 0.020 Uiso 1 1 calc R U . . .
C4 C 0.59557(19) 0.39163(18) 0.71632(12) 0.0158(7) Uani 1 1 d . . . . .
C21 C 1.0708(2) 0.4770(2) 0.61628(14) 0.0297(9) Uani 1 1 d . . . . .
H21A H 1.051565 0.433871 0.588258 0.045 Uiso 1 1 calc R U . . .
H21B H 1.130186 0.465341 0.639755 0.045 Uiso 1 1 calc R U . . .
H21C H 1.075203 0.524003 0.591592 0.045 Uiso 1 1 calc R U . . .

loop_
_atom_site_aniso_label
_atom_site_aniso_U_11
_atom_site_aniso_U_22
_atom_site_aniso_U_33
_atom_site_aniso_U_23
_atom_site_aniso_U_13
_atom_site_aniso_U_12
Lu1 0.01563(6) 0.01454(8) 0.01475(6) 0.00005(6) 0.00274(4) 0.00029(7)
K1 0.0368(4) 0.0191(5) 0.0251(4) 0.0004(3) 0.0090(3) -0.0014(3)
Si2 0.0150(4) 0.0168(6) 0.0182(4) -0.0013(4) 0.0039(3) 0.0003(4)
Si3 0.0207(4) 0.0176(6) 0.0135(4) -0.0005(3) 0.0025(3) -0.0002(4)
Si4 0.0164(4) 0.0156(6) 0.0173(4) -0.0008(3) 0.0013(3) -0.0011(4)
Si1 0.0161(4) 0.0187(5) 0.0170(4) -0.0003(4) 0.0054(3) -0.0008(4)
C34 0.039(2) 0.024(2) 0.0331(19) 0.0050(16) 0.0177(15) 0.0009(17)
C52 0.038(2) 0.022(3) 0.049(2) -0.0025(18) 0.0029(17) -0.0126(18)
C27 0.039(2) 0.032(3) 0.0315(19) -0.0101(16) 0.0003(16) 0.0156(18)
C30 0.0229(18) 0.036(3) 0.0223(17) 0.0015(15) 0.0028(13) 0.0028(16)
C49 0.030(2) 0.037(3) 0.0281(19) -0.0118(16) 0.0029(15) 0.0073(17)
C16 0.0161(16) 0.017(2) 0.0182(15) 0.0038(13) 0.0008(12) -0.0002(14)
C19 0.036(2) 0.045(3) 0.0193(16) -0.0025(16) 0.0025(14) -0.0003(18)
C43 0.036(2) 0.023(2) 0.040(2) 0.0041(16) 0.0040(16) 0.0032(17)
C48 0.041(2) 0.032(3) 0.0205(17) 0.0013(15) 0.0094(14) 0.0014(18)
C40 0.048(2) 0.030(3) 0.0217(17) -0.0068(15) 0.0086(15) 0.0073(18)
C42 0.033(2) 0.029(3) 0.039(2) 0.0069(17) 0.0115(16) -0.0052(17)
C24 0.035(2) 0.024(2) 0.038(2) 0.0060(16) 0.0147(16) -0.0031(17)
C37 0.0366(19) 0.036(3) 0.0237(15) -0.0007(16) -0.0063(13) -0.0061(18)
C22 0.0222(18) 0.029(2) 0.0347(19) -0.0030(16) 0.0027(14) -0.0057(16)
C2 0.0215(16) 0.013(2) 0.0139(14) 0.0016(12) 0.0052(11) 0.0014(13)
C18 0.062(3) 0.026(3) 0.031(2) -0.0053(17) 0.0054(17) -0.002(2)
C15 0.0130(15) 0.015(2) 0.0182(15) 0.0010(13) 0.0037(12) 0.0006(13)
C29 0.0213(17) 0.029(2) 0.0183(16) 0.0014(14) 0.0032(13) 0.0049(15)
C20 0.0175(15) 0.021(2) 0.0240(15) -0.0032(14) 0.0062(12) -0.0012(15)
C39 0.0298(19) 0.022(2) 0.0274(17) -0.0016(15) 0.0093(14) 0.0037(16)
C51 0.056(3) 0.021(2) 0.033(2) 0.0101(16) 0.0040(17) -0.0004(18)
C33 0.033(2) 0.024(2) 0.0336(19) 0.0071(16) 0.0121(15) -0.0050(16)
C12 0.0188(16) 0.013(2) 0.0171(15) 0.0015(13) 0.0021(12) -0.0009(13)
C17 0.0232(17) 0.024(2) 0.0218(16) -0.0009(14) 0.0076(13) 0.0003(15)
C44 0.0198(17) 0.020(2) 0.0205(16) 0.0011(13) 0.0017(13) -0.0019(14)
C46 0.025(2) 0.049(3) 0.0311(19) -0.0011(18) -0.0003(15) 0.0135(18)
C28 0.056(3) 0.031(3) 0.053(2) -0.015(2) 0.004(2) -0.015(2)
C26 0.0288(19) 0.022(2) 0.0269(17) -0.0039(15) 0.0006(14) 0.0026(15)
C25 0.0312(19) 0.027(2) 0.0240(17) 0.0044(15) 0.0066(14) 0.0022(16)
C6 0.0179(17) 0.014(2) 0.0185(15) 0.0016(13) 0.0035(12) 0.0019(13)
C32 0.0178(17) 0.022(2) 0.0233(16) 0.0018(14) 0.0080(13) -0.0033(14)
C50 0.0291(19) 0.019(2) 0.0309(18) 0.0000(15) 0.0043(14) 0.0002(15)
C47 0.0212(17) 0.025(2) 0.0201(16) -0.0050(14) 0.0003(13) -0.0001(15)
C23 0.0219(17) 0.019(2) 0.0228(16) 0.0005(14) 0.0083(13) 0.0005(14)
C31 0.0186(19) 0.071(4) 0.040(2) 0.017(2) 0.0044(16) 0.0174(19)
C13 0.0194(17) 0.0116(19) 0.0159(14) -0.0035(12) 0.0013(12) 0.0016(13)
C45 0.0228(18) 0.036(3) 0.0266(18) -0.0039(16) 0.0098(14) 0.0005(16)
C10 0.0199(16) 0.0099(19) 0.0163(14) 0.0001(12) 0.0086(12) 0.0027(13)
C11 0.0100(15) 0.017(2) 0.0199(15) 0.0023(13) 0.0021(12) 0.0025(13)
C9 0.0180(16) 0.016(2) 0.0136(14) 0.0016(12) 0.0001(12) -0.0028(13)
C35 0.0215(16) 0.025(2) 0.0191(14) -0.0012(14) -0.0007(11) 0.0008(15)
C36 0.028(2) 0.042(3) 0.034(2) 0.0031(17) 0.0008(15) -0.0112(18)
C41 0.0309(19) 0.016(2) 0.0172(15) 0.0010(13) 0.0017(13) -0.0010(15)
C38 0.0279(18) 0.018(2) 0.0165(15) -0.0039(13) 0.0050(13) -0.0005(15)
C14 0.0184(16) 0.013(2) 0.0208(15) 0.0000(13) 0.0103(12) 0.0028(13)
C1 0.0168(8) 0.0152(10) 0.0180(8) -0.0011(7) 0.0038(6) 0.0024(7)
C8 0.0168(8) 0.0152(10) 0.0180(8) -0.0011(7) 0.0038(6) 0.0024(7)
C3 0.0169(16) 0.014(2) 0.0175(15) 0.0013(13) 0.0016(12) 0.0033(13)
C5 0.0179(17) 0.014(2) 0.0178(15) -0.0012(13) 0.0054(12) -0.0011(13)
C7 0.0168(8) 0.0152(10) 0.0180(8) -0.0011(7) 0.0038(6) 0.0024(7)
C4 0.0191(16) 0.014(2) 0.0157(15) -0.0027(13) 0.0059(12) -0.0025(14)
C21 0.0182(16) 0.038(3) 0.0347(18) 0.0028(17) 0.0087(13) 0.0040(16)

loop_
_atom_type_symbol
_atom_type_description
_atom_type_scat_dispersion_real
_atom_type_scat_dispersion_imag
_atom_type_scat_source
C C 0.0033 0.0016 'International Tables Vol C Tables 4.2.6.8 and 6.1.1.4'
H H 0.0000 0.0000 'International Tables Vol C Tables 4.2.6.8 and 6.1.1.4'
K K 0.2009 0.2494 'International Tables Vol C Tables 4.2.6.8 and 6.1.1.4'
Lu Lu -0.4720 5.8584 'International Tables Vol C Tables 4.2.6.8 and 6.1.1.4'
Si Si 0.0817 0.0704 'International Tables Vol C Tables 4.2.6.8 and 6.1.1.4'

loop_
_exptl_crystal_face_index_h
_exptl_crystal_face_index_k
_exptl_crystal_face_index_l
_exptl_crystal_face_perp_dist
3 0 4 0.0230
-3 0 -4 0.0540
0 5 1 0.1060
1 -7 -1 0.0980
-5 -1 6 0.0590
3 1 -5 0.0050

loop_
_geom_angle_atom_site_label_1
_geom_angle_atom_site_label_2
_geom_angle_atom_site_label_3
_geom_angle
_geom_angle_site_symmetry_1
_geom_angle_site_symmetry_3
_geom_angle_publ_flag
C16 Lu1 K1 127.04(7) . 2_646 ?
C16 Lu1 C12 89.67(9) . . ?
C16 Lu1 C13 80.79(9) . . ?
C16 Lu1 C9 31.10(9) . . ?
C16 Lu1 C1 111.88(8) . 2_646 ?
C16 Lu1 C4 153.03(9) . 2_646 ?
C15 Lu1 K1 125.45(7) . 2_646 ?
C15 Lu1 C16 31.62(9) . . ?
C15 Lu1 C12 82.23(9) . . ?
C15 Lu1 C13 60.21(9) . . ?
C15 Lu1 C10 82.48(9) . . ?
C15 Lu1 C11 91.09(9) . . ?
C15 Lu1 C9 60.31(9) . . ?
C15 Lu1 C14 32.31(9) . . ?
C15 Lu1 C1 90.38(9) . 2_646 ?
C15 Lu1 C4 170.77(9) . 2_646 ?
C12 Lu1 K1 142.97(6) . 2_646 ?
C12 Lu1 C1 123.13(8) . 2_646 ?
C13 Lu1 K1 137.90(6) . 2_646 ?
C13 Lu1 C12 30.96(9) . . ?
C13 Lu1 C9 89.15(9) . . ?
C13 Lu1 C1 99.06(8) . 2_646 ?
C13 Lu1 C4 122.17(9) . 2_646 ?
C10 Lu1 K1 138.09(7) . 2_646 ?
C10 Lu1 C16 59.80(9) . . ?
C10 Lu1 C12 60.43(9) . . ?
C10 Lu1 C13 81.27(9) . . ?
C10 Lu1 C11 32.08(8) . . ?
C10 Lu1 C9 31.38(9) . . ?
C10 Lu1 C1 171.59(8) . 2_646 ?
C10 Lu1 C4 106.55(9) . 2_646 ?
C11 Lu1 K1 143.34(7) . 2_646 ?
C11 Lu1 C16 81.68(9) . . ?
C11 Lu1 C12 31.25(9) . . ?
C11 Lu1 C13 59.34(9) . . ?
C11 Lu1 C9 60.45(9) . . ?
C11 Lu1 C1 153.43(8) . 2_646 ?
C11 Lu1 C4 97.62(9) . 2_646 ?
C9 Lu1 K1 131.63(7) . 2_646 ?
C9 Lu1 C12 81.57(9) . . ?
C9 Lu1 C1 140.31(8) . 2_646 ?
C9 Lu1 C4 127.04(9) . 2_646 ?
C14 Lu1 K1 129.64(6) . 2_646 ?
C14 Lu1 C16 60.72(9) . . ?
C14 Lu1 C12 60.01(9) . . ?
C14 Lu1 C13 31.18(9) . . ?
C14 Lu1 C10 91.17(9) . . ?
C14 Lu1 C11 82.11(10) . . ?
C14 Lu1 C9 82.35(9) . . ?
C14 Lu1 C1 85.07(9) . 2_646 ?
C14 Lu1 C4 146.15(9) . 2_646 ?
C1 Lu1 K1 44.65(6) 2_646 2_646 ?
C4 Lu1 K1 46.11(6) 2_646 2_646 ?
C4 Lu1 C12 103.72(9) 2_646 . ?
C4 Lu1 C1 80.47(9) 2_646 2_646 ?
C2 K1 Lu1 36.20(5) . 2_656 ?
C2 K1 C3 25.17(7) . . ?
C15 K1 Lu1 133.51(5) . 2_656 ?
C15 K1 C2 146.83(8) . . ?
C15 K1 C3 122.80(8) . . ?
C6 K1 Lu1 35.37(6) . 2_656 ?
C6 K1 C2 71.55(8) . . ?
C6 K1 C15 105.90(8) . . ?
C6 K1 C13 85.90(8) . . ?
C6 K1 C1 68.42(7) . . ?
C6 K1 C3 64.54(7) . . ?
C6 K1 C5 26.58(7) . . ?
C6 K1 C4 49.77(7) . . ?
C13 K1 Lu1 120.54(6) . 2_656 ?
C13 K1 C2 155.48(7) . . ?
C13 K1 C15 48.30(7) . . ?
C13 K1 C3 146.45(7) . . ?
C13 K1 C4 121.77(8) . . ?
C14 K1 Lu1 120.79(6) . 2_656 ?
C14 K1 C2 152.89(8) . . ?
C14 K1 C15 26.20(7) . . ?
C14 K1 C6 86.79(8) . . ?
C14 K1 C13 26.29(8) . . ?
C14 K1 C1 153.09(7) . . ?
C14 K1 C8 127.46(7) . . ?
C14 K1 C3 129.69(8) . . ?
C14 K1 C5 87.86(8) . . ?
C14 K1 C7 102.41(8) . . ?
C14 K1 C4 104.77(8) . . ?
C1 K1 Lu1 38.38(5) . 2_656 ?
C1 K1 C2 25.78(7) . . ?
C1 K1 C15 170.99(8) . . ?
C1 K1 C13 135.57(7) . . ?
C1 K1 C3 48.78(7) . . ?
C1 K1 C4 67.54(8) . . ?
C8 K1 Lu1 36.63(5) . 2_656 ?
C8 K1 C2 48.36(6) . . ?
C8 K1 C15 153.11(6) . . ?
C8 K1 C6 51.30(7) . . ?
C8 K1 C13 109.64(7) . . ?
C8 K1 C1 26.54(4) . . ?
C8 K1 C3 64.74(7) . . ?
C8 K1 C5 68.26(8) . . ?
C8 K1 C4 73.70(8) . . ?
C3 K1 Lu1 35.47(5) . 2_656 ?
C5 K1 Lu1 36.44(6) . 2_656 ?
C5 K1 C2 65.45(8) . . ?
C5 K1 C15 97.07(8) . . ?
C5 K1 C13 98.35(8) . . ?
C5 K1 C1 74.73(8) . . ?
C5 K1 C3 48.19(7) . . ?
C5 K1 C4 26.25(7) . . ?
C7 K1 Lu1 35.09(5) . 2_656 ?
C7 K1 C2 64.96(7) . . ?
C7 K1 C15 126.65(7) . . ?
C7 K1 C6 27.04(7) . . ?
C7 K1 C13 90.57(7) . . ?
C7 K1 C1 50.68(7) . . ?
C7 K1 C8 27.08(4) . . ?
C7 K1 C3 70.55(7) . . ?
C7 K1 C5 50.59(7) . . ?
C7 K1 C4 66.92(7) . . ?
C4 K1 Lu1 37.17(5) . 2_656 ?
C4 K1 C2 48.68(7) . . ?
C4 K1 C15 103.45(8) . . ?
C4 K1 C3 25.44(7) . . ?
C29 Si2 C32 107.41(13) . . ?
C26 Si2 C29 111.44(14) . . ?
C26 Si2 C32 106.75(15) . . ?
C26 Si2 C4 106.58(14) . . ?
C4 Si2 C29 110.41(14) . . ?
C4 Si2 C32 114.25(13) . . ?
C9 Si3 C35 112.07(13) . . ?
C9 Si3 C41 106.33(14) . . ?
C9 Si3 C38 110.72(13) . . ?
C35 Si3 C38 113.85(15) . . ?
C41 Si3 C35 105.89(13) . . ?
C41 Si3 C38 107.47(14) . . ?
C12 Si4 C44 111.79(14) . . ?
C12 Si4 C47 113.79(13) . . ?
C44 Si4 C47 106.60(13) . . ?
C50 Si4 C12 106.25(13) . . ?
C50 Si4 C44 111.12(15) . . ?
C50 Si4 C47 107.27(15) . . ?
C17 Si1 C20 106.07(13) . . ?
C17 Si1 C1 109.48(13) . . ?
C23 Si1 C20 108.33(15) . . ?
C23 Si1 C17 109.84(14) . . ?
C23 Si1 C1 115.28(13) . . ?
C1 Si1 C20 107.40(12) . . ?
H34A C34 H34B 109.5 . . ?
H34A C34 H34C 109.5 . . ?
H34B C34 H34C 109.5 . . ?
C32 C34 H34A 109.5 . . ?
C32 C34 H34B 109.5 . . ?
C32 C34 H34C 109.5 . . ?
H52A C52 H52B 109.5 . . ?
H52A C52 H52C 109.5 . . ?
H52B C52 H52C 109.5 . . ?
C50 C52 H52A 109.5 . . ?
C50 C52 H52B 109.5 . . ?
C50 C52 H52C 109.5 . . ?
H27A C27 H27B 109.5 . . ?
H27A C27 H27C 109.5 . . ?
H27B C27 H27C 109.5 . . ?
C26 C27 H27A 109.5 . . ?
C26 C27 H27B 109.5 . . ?
C26 C27 H27C 109.5 . . ?
H30A C30 H30B 109.5 . . ?
H30A C30 H30C 109.5 . . ?
H30B C30 H30C 109.5 . . ?
C29 C30 H30A 109.5 . . ?
C29 C30 H30B 109.5 . . ?
C29 C30 H30C 109.5 . . ?
H49A C49 H49B 109.5 . . ?
H49A C49 H49C 109.5 . . ?
H49B C49 H49C 109.5 . . ?
C47 C49 H49A 109.5 . . ?
C47 C49 H49B 109.5 . . ?
C47 C49 H49C 109.5 . . ?
Lu1 C16 H16 137.7 . . ?
C15 C16 Lu1 71.05(16) . . ?
C15 C16 H16 111.9 . . ?
C15 C16 C9 136.1(3) . . ?
C9 C16 Lu1 76.83(16) . . ?
C9 C16 H16 111.9 . . ?
H19A C19 H19B 109.5 . . ?
H19A C19 H19C 109.5 . . ?
H19B C19 H19C 109.5 . . ?
C17 C19 H19A 109.5 . . ?
C17 C19 H19B 109.5 . . ?
C17 C19 H19C 109.5 . . ?
H43A C43 H43B 109.5 . . ?
H43A C43 H43C 109.5 . . ?
H43B C43 H43C 109.5 . . ?
C41 C43 H43A 109.5 . . ?
C41 C43 H43B 109.5 . . ?
C41 C43 H43C 109.5 . . ?
H48A C48 H48B 109.5 . . ?
H48A C48 H48C 109.5 . . ?
H48B C48 H48C 109.5 . . ?
C47 C48 H48A 109.5 . . ?
C47 C48 H48B 109.5 . . ?
C47 C48 H48C 109.5 . . ?
H40A C40 H40B 109.5 . . ?
H40A C40 H40C 109.5 . . ?
H40B C40 H40C 109.5 . . ?
C38 C40 H40A 109.5 . . ?
C38 C40 H40B 109.5 . . ?
C38 C40 H40C 109.5 . . ?
H42A C42 H42B 109.5 . . ?
H42A C42 H42C 109.5 . . ?
H42B C42 H42C 109.5 . . ?
C41 C42 H42A 109.5 . . ?
C41 C42 H42B 109.5 . . ?
C41 C42 H42C 109.5 . . ?
H24A C24 H24B 109.5 . . ?
H24A C24 H24C 109.5 . . ?
H24B C24 H24C 109.5 . . ?
C23 C24 H24A 109.5 . . ?
C23 C24 H24B 109.5 . . ?
C23 C24 H24C 109.5 . . ?
H37A C37 H37B 109.5 . . ?
H37A C37 H37C 109.5 . . ?
H37B C37 H37C 109.5 . . ?
C35 C37 H37A 109.5 . . ?
C35 C37 H37B 109.5 . . ?
C35 C37 H37C 109.5 . . ?
H22A C22 H22B 109.5 . . ?
H22A C22 H22C 109.5 . . ?
H22B C22 H22C 109.5 . . ?
C20 C22 H22A 109.5 . . ?
C20 C22 H22B 109.5 . . ?
C20 C22 H22C 109.5 . . ?
Lu1 C2 K1 97.07(8) 2_656 . ?
Lu1 C2 H2 130.3 2_656 . ?
K1 C2 H2 132.6 . . ?
C1 C2 Lu1 79.97(15) . 2_656 ?
C1 C2 K1 72.64(17) . . ?
C1 C2 H2 111.6 . . ?
C3 C2 Lu1 72.49(15) . 2_656 ?
C3 C2 K1 78.50(18) . . ?
C3 C2 H2 111.6 . . ?
C3 C2 C1 136.9(3) . . ?
H18A C18 H18B 109.5 . . ?
H18A C18 H18C 109.5 . . ?
H18B C18 H18C 109.5 . . ?
C17 C18 H18A 109.5 . . ?
C17 C18 H18B 109.5 . . ?
C17 C18 H18C 109.5 . . ?
Lu1 C15 K1 121.65(10) . . ?
Lu1 C15 H15 130.5 . . ?
K1 C15 H15 103.4 . . ?
C16 C15 Lu1 77.33(18) . . ?
C16 C15 K1 104.29(19) . . ?
C16 C15 H15 112.3 . . ?
C16 C15 C14 135.5(3) . . ?
C14 C15 Lu1 74.18(17) . . ?
C14 C15 K1 65.00(17) . . ?
C14 C15 H15 112.3 . . ?
Si2 C29 H29 106.3 . . ?
C30 C29 Si2 116.0(2) . . ?
C30 C29 H29 106.3 . . ?
C30 C29 C31 108.3(2) . . ?
C31 C29 Si2 113.0(2) . . ?
C31 C29 H29 106.3 . . ?
Si1 C20 H20 105.7 . . ?
C22 C20 Si1 114.3(2) . . ?
C22 C20 H20 105.7 . . ?
C22 C20 C21 109.0(3) . . ?
C21 C20 Si1 115.52(19) . . ?
C21 C20 H20 105.7 . . ?
H39A C39 H39B 109.5 . . ?
H39A C39 H39C 109.5 . . ?
H39B C39 H39C 109.5 . . ?
C38 C39 H39A 109.5 . . ?
C38 C39 H39B 109.5 . . ?
C38 C39 H39C 109.5 . . ?
H51A C51 H51B 109.5 . . ?
H51A C51 H51C 109.5 . . ?
H51B C51 H51C 109.5 . . ?
C50 C51 H51A 109.5 . . ?
C50 C51 H51B 109.5 . . ?
C50 C51 H51C 109.5 . . ?
H33A C33 H33B 109.5 . . ?
H33A C33 H33C 109.5 . . ?
H33B C33 H33C 109.5 . . ?
C32 C33 H33A 109.5 . . ?
C32 C33 H33B 109.5 . . ?
C32 C33 H33C 109.5 . . ?
Si4 C12 Lu1 149.85(15) . . ?
C13 C12 Lu1 72.55(17) . . ?
C13 C12 Si4 114.0(2) . . ?
C11 C12 Lu1 69.37(17) . . ?
C11 C12 Si4 115.3(2) . . ?
C11 C12 C13 129.9(3) . . ?
Si1 C17 H17 106.1 . . ?
C19 C17 Si1 116.8(2) . . ?
C19 C17 H17 106.1 . . ?
C18 C17 Si1 112.7(2) . . ?
C18 C17 C19 108.4(3) . . ?
C18 C17 H17 106.1 . . ?
Si4 C44 H44 106.1 . . ?
C46 C44 Si4 113.9(2) . . ?
C46 C44 H44 106.1 . . ?
C45 C44 Si4 117.0(2) . . ?
C45 C44 H44 106.1 . . ?
C45 C44 C46 107.0(3) . . ?
C44 C46 H46A 109.5 . . ?
C44 C46 H46B 109.5 . . ?
C44 C46 H46C 109.5 . . ?
H46A C46 H46B 109.5 . . ?
H46A C46 H46C 109.5 . . ?
H46B C46 H46C 109.5 . . ?
H28A C28 H28B 109.5 . . ?
H28A C28 H28C 109.5 . . ?
H28B C28 H28C 109.5 . . ?
C26 C28 H28A 109.5 . . ?
C26 C28 H28B 109.5 . . ?
C26 C28 H28C 109.5 . . ?
Si2 C26 H26 105.2 . . ?
C27 C26 Si2 115.9(2) . . ?
C27 C26 H26 105.2 . . ?
C28 C26 Si2 114.8(2) . . ?
C28 C26 C27 109.4(3) . . ?
C28 C26 H26 105.2 . . ?
H25A C25 H25B 109.5 . . ?
H25A C25 H25C 109.5 . . ?
H25B C25 H25C 109.5 . . ?
C23 C25 H25A 109.5 . . ?
C23 C25 H25B 109.5 . . ?
C23 C25 H25C 109.5 . . ?
Lu1 C6 K1 102.35(9) 2_656 . ?
Lu1 C6 H6 131.9 2_656 . ?
K1 C6 H6 125.7 . . ?
C5 C6 Lu1 76.41(18) . 2_656 ?
C5 C6 K1 78.41(16) . . ?
C5 C6 H6 112.6 . . ?
C5 C6 C7 134.8(3) . . ?
C7 C6 Lu1 73.87(17) . 2_656 ?
C7 C6 K1 75.69(15) . . ?
C7 C6 H6 112.6 . . ?
Si2 C32 H32 105.0 . . ?
C34 C32 Si2 113.6(2) . . ?
C34 C32 C33 109.3(3) . . ?
C34 C32 H32 105.0 . . ?
C33 C32 Si2 117.7(2) . . ?
C33 C32 H32 105.0 . . ?
Si4 C50 H50 105.9 . . ?
C52 C50 Si4 114.3(2) . . ?
C52 C50 C51 110.0(3) . . ?
C52 C50 H50 105.9 . . ?
C51 C50 Si4 114.0(2) . . ?
C51 C50 H50 105.9 . . ?
Si4 C47 H47 104.7 . . ?
C49 C47 Si4 118.4(2) . . ?
C49 C47 H47 104.7 . . ?
C48 C47 Si4 112.4(2) . . ?
C48 C47 C49 110.6(3) . . ?
C48 C47 H47 104.7 . . ?
Si1 C23 H23 105.7 . . ?
C24 C23 Si1 112.3(2) . . ?
C24 C23 H23 105.7 . . ?
C25 C23 Si1 117.8(2) . . ?
C25 C23 C24 108.8(3) . . ?
C25 C23 H23 105.7 . . ?
C29 C31 H31A 109.5 . . ?
C29 C31 H31B 109.5 . . ?
C29 C31 H31C 109.5 . . ?
H31A C31 H31B 109.5 . . ?
H31A C31 H31C 109.5 . . ?
H31B C31 H31C 109.5 . . ?
Lu1 C13 K1 120.05(10) . . ?
Lu1 C13 H13 140.1 . . ?
K1 C13 H13 95.0 . . ?
C12 C13 Lu1 76.50(18) . . ?
C12 C13 K1 109.09(18) . . ?
C12 C13 H13 111.6 . . ?
C14 C13 Lu1 70.62(18) . . ?
C14 C13 K1 67.00(17) . . ?
C14 C13 C12 136.7(3) . . ?
C14 C13 H13 111.6 . . ?
C44 C45 H45A 109.5 . . ?
C44 C45 H45B 109.5 . . ?
C44 C45 H45C 109.5 . . ?
H45A C45 H45B 109.5 . . ?
H45A C45 H45C 109.5 . . ?
H45B C45 H45C 109.5 . . ?
Lu1 C10 H10 129.5 . . ?
C11 C10 Lu1 74.16(16) . . ?
C11 C10 H10 111.4 . . ?
C11 C10 C9 137.2(3) . . ?
C9 C10 Lu1 78.98(16) . . ?
C9 C10 H10 111.4 . . ?
Lu1 C11 H11 130.0 . . ?
C12 C11 Lu1 79.39(17) . . ?
C12 C11 H11 111.2 . . ?
C10 C11 Lu1 73.76(16) . . ?
C10 C11 C12 137.7(3) . . ?
C10 C11 H11 111.2 . . ?
Si3 C9 Lu1 148.29(16) . . ?
C16 C9 Lu1 72.06(15) . . ?
C16 C9 Si3 114.9(2) . . ?
C16 C9 C10 130.5(3) . . ?
C10 C9 Lu1 69.64(15) . . ?
C10 C9 Si3 114.3(2) . . ?
Si3 C35 H35 106.0 . . ?
C37 C35 Si3 114.2(2) . . ?
C37 C35 H35 106.0 . . ?
C36 C35 Si3 114.4(2) . . ?
C36 C35 C37 109.5(3) . . ?
C36 C35 H35 106.0 . . ?
C35 C36 H36A 109.5 . . ?
C35 C36 H36B 109.5 . . ?
C35 C36 H36C 109.5 . . ?
H36A C36 H36B 109.5 . . ?
H36A C36 H36C 109.5 . . ?
H36B C36 H36C 109.5 . . ?
Si3 C41 H41 106.7 . . ?
C43 C41 Si3 112.6(2) . . ?
C43 C41 C42 110.3(3) . . ?
C43 C41 H41 106.7 . . ?
C42 C41 Si3 113.4(2) . . ?
C42 C41 H41 106.7 . . ?
Si3 C38 H38 106.0 . . ?
C40 C38 Si3 113.7(2) . . ?
C40 C38 H38 106.0 . . ?
C39 C38 Si3 114.5(2) . . ?
C39 C38 C40 109.9(3) . . ?
C39 C38 H38 106.0 . . ?
Lu1 C14 K1 134.25(11) . . ?
Lu1 C14 H14 129.8 . . ?
K1 C14 H14 95.9 . . ?
C15 C14 Lu1 73.52(18) . . ?
C15 C14 K1 88.81(18) . . ?
C15 C14 H14 112.4 . . ?
C13 C14 Lu1 78.20(18) . . ?
C13 C14 K1 86.71(18) . . ?
C13 C14 C15 135.2(3) . . ?
C13 C14 H14 112.4 . . ?
Lu1 C1 K1 96.97(8) 2_656 . ?
Si1 C1 Lu1 143.03(15) . 2_656 ?
Si1 C1 K1 119.97(12) . . ?
C2 C1 Lu1 69.52(15) . 2_656 ?
C2 C1 K1 81.58(18) . . ?
C2 C1 Si1 114.38(17) . . ?
C8 C1 Lu1 71.96(14) . 2_656 ?
C8 C1 K1 72.69(15) . . ?
C8 C1 Si1 115.6(2) . . ?
C8 C1 C2 130.0(2) . . ?
Lu1 C8 K1 101.16(9) 2_656 . ?
Lu1 C8 H8 135.9 2_656 . ?
K1 C8 H8 122.7 . . ?
C1 C8 Lu1 77.97(15) . 2_656 ?
C1 C8 K1 80.77(15) . . ?
C1 C8 H8 111.5 . . ?
C1 C8 C7 136.9(3) . . ?
C7 C8 Lu1 71.44(15) . 2_656 ?
C7 C8 K1 76.36(15) . . ?
C7 C8 H8 111.5 . . ?
Lu1 C3 K1 97.32(9) 2_656 . ?
Lu1 C3 H3 128.5 2_656 . ?
K1 C3 H3 134.2 . . ?
C2 C3 Lu1 75.95(16) . 2_656 ?
C2 C3 K1 76.34(17) . . ?
C2 C3 H3 110.9 . . ?
C2 C3 C4 138.1(3) . . ?
C4 C3 Lu1 78.32(16) . 2_656 ?
C4 C3 K1 74.81(17) . . ?
C4 C3 H3 110.9 . . ?
Lu1 C5 K1 100.12(9) 2_656 . ?
Lu1 C5 H5 137.1 2_656 . ?
K1 C5 H5 122.6 . . ?
C6 C5 Lu1 72.67(18) . 2_656 ?
C6 C5 K1 75.01(16) . . ?
C6 C5 H5 112.1 . . ?
C6 C5 C4 135.8(3) . . ?
C4 C5 Lu1 75.32(18) . 2_656 ?
C4 C5 K1 81.57(16) . . ?
C4 C5 H5 112.1 . . ?
Lu1 C7 K1 103.13(8) 2_656 . ?
Lu1 C7 H7 129.7 2_656 . ?
K1 C7 H7 127.1 . . ?
C6 C7 Lu1 74.64(17) . 2_656 ?
C6 C7 K1 77.27(16) . . ?
C6 C7 H7 112.0 . . ?
C8 C7 Lu1 77.59(15) . 2_656 ?
C8 C7 K1 76.57(14) . . ?
C8 C7 C6 135.9(2) . . ?
C8 C7 H7 112.0 . . ?
Lu1 C4 K1 96.72(8) 2_656 . ?
Si2 C4 Lu1 145.16(15) . 2_656 ?
Si2 C4 K1 118.04(13) . . ?
C3 C4 Lu1 70.35(17) . 2_656 ?
C3 C4 K1 79.75(17) . . ?
C3 C4 Si2 115.9(2) . . ?
C3 C4 C5 130.7(3) . . ?
C5 C4 Lu1 73.63(17) . 2_656 ?
C5 C4 K1 72.19(16) . . ?
C5 C4 Si2 113.0(2) . . ?
C20 C21 H21A 109.5 . . ?
C20 C21 H21B 109.5 . . ?
C20 C21 H21C 109.5 . . ?
H21A C21 H21B 109.5 . . ?
H21A C21 H21C 109.5 . . ?
H21B C21 H21C 109.5 . . ?

loop_
_geom_bond_atom_site_label_1
_geom_bond_atom_site_label_2
_geom_bond_distance
_geom_bond_site_symmetry_2
_geom_bond_publ_flag
Lu1 K1 4.4022(8) 2_646 ?
Lu1 C16 2.614(3) . ?
Lu1 C15 2.534(3) . ?
Lu1 C12 2.689(3) . ?
Lu1 C13 2.638(3) . ?
Lu1 C10 2.555(3) . ?
Lu1 C11 2.560(3) . ?
Lu1 C9 2.675(3) . ?
Lu1 C14 2.542(3) . ?
Lu1 C1 2.754(3) 2_646 ?
Lu1 C4 2.678(3) 2_646 ?
K1 C2 3.230(3) . ?
K1 C15 3.198(3) . ?
K1 C6 3.032(3) . ?
K1 C13 3.144(3) . ?
K1 C14 2.899(3) . ?
K1 C1 3.117(3) . ?
K1 C8 3.015(3) . ?
K1 C3 3.257(3) . ?
K1 C5 3.075(3) . ?
K1 C7 3.012(3) . ?
K1 C4 3.195(3) . ?
Si2 C29 1.897(3) . ?
Si2 C26 1.886(3) . ?
Si2 C32 1.911(3) . ?
Si2 C4 1.888(3) . ?
Si3 C9 1.899(3) . ?
Si3 C35 1.901(3) . ?
Si3 C41 1.900(3) . ?
Si3 C38 1.904(3) . ?
Si4 C12 1.893(3) . ?
Si4 C44 1.899(3) . ?
Si4 C50 1.892(4) . ?
Si4 C47 1.908(3) . ?
Si1 C20 1.905(3) . ?
Si1 C17 1.894(3) . ?
Si1 C23 1.888(3) . ?
Si1 C1 1.898(3) . ?
C34 H34A 0.9800 . ?
C34 H34B 0.9800 . ?
C34 H34C 0.9800 . ?
C34 C32 1.519(5) . ?
C52 H52A 0.9800 . ?
C52 H52B 0.9800 . ?
C52 H52C 0.9800 . ?
C52 C50 1.543(4) . ?
C27 H27A 0.9800 . ?
C27 H27B 0.9800 . ?
C27 H27C 0.9800 . ?
C27 C26 1.537(4) . ?
C30 H30A 0.9800 . ?
C30 H30B 0.9800 . ?
C30 H30C 0.9800 . ?
C30 C29 1.531(4) . ?
C49 H49A 0.9800 . ?
C49 H49B 0.9800 . ?
C49 H49C 0.9800 . ?
C49 C47 1.532(5) . ?
C16 H16 0.9500 . ?
C16 C15 1.404(4) . ?
C16 C9 1.419(4) . ?
C19 H19A 0.9800 . ?
C19 H19B 0.9800 . ?
C19 H19C 0.9800 . ?
C19 C17 1.535(4) . ?
C43 H43A 0.9800 . ?
C43 H43B 0.9800 . ?
C43 H43C 0.9800 . ?
C43 C41 1.523(5) . ?
C48 H48A 0.9800 . ?
C48 H48B 0.9800 . ?
C48 H48C 0.9800 . ?
C48 C47 1.529(5) . ?
C40 H40A 0.9800 . ?
C40 H40B 0.9800 . ?
C40 H40C 0.9800 . ?
C40 C38 1.537(4) . ?
C42 H42A 0.9800 . ?
C42 H42B 0.9800 . ?
C42 H42C 0.9800 . ?
C42 C41 1.535(4) . ?
C24 H24A 0.9800 . ?
C24 H24B 0.9800 . ?
C24 H24C 0.9800 . ?
C24 C23 1.548(4) . ?
C37 H37A 0.9800 . ?
C37 H37B 0.9800 . ?
C37 H37C 0.9800 . ?
C37 C35 1.540(4) . ?
C22 H22A 0.9800 . ?
C22 H22B 0.9800 . ?
C22 H22C 0.9800 . ?
C22 C20 1.527(4) . ?
C2 H2 0.9500 . ?
C2 C1 1.420(4) . ?
C2 C3 1.414(4) . ?
C18 H18A 0.9800 . ?
C18 H18B 0.9800 . ?
C18 H18C 0.9800 . ?
C18 C17 1.521(5) . ?
C15 H15 0.9500 . ?
C15 C14 1.412(4) . ?
C29 H29 1.0000 . ?
C29 C31 1.535(4) . ?
C20 H20 1.0000 . ?
C20 C21 1.542(4) . ?
C39 H39A 0.9800 . ?
C39 H39B 0.9800 . ?
C39 H39C 0.9800 . ?
C39 C38 1.523(4) . ?
C51 H51A 0.9800 . ?
C51 H51B 0.9800 . ?
C51 H51C 0.9800 . ?
C51 C50 1.544(4) . ?
C33 H33A 0.9800 . ?
C33 H33B 0.9800 . ?
C33 H33C 0.9800 . ?
C33 C32 1.533(4) . ?
C12 C13 1.422(4) . ?
C12 C11 1.419(4) . ?
C17 H17 1.0000 . ?
C44 H44 1.0000 . ?
C44 C46 1.547(4) . ?
C44 C45 1.536(4) . ?
C46 H46A 0.9800 . ?
C46 H46B 0.9800 . ?
C46 H46C 0.9800 . ?
C28 H28A 0.9800 . ?
C28 H28B 0.9800 . ?
C28 H28C 0.9800 . ?
C28 C26 1.524(5) . ?
C26 H26 1.0000 . ?
C25 H25A 0.9800 . ?
C25 H25B 0.9800 . ?
C25 H25C 0.9800 . ?
C25 C23 1.536(4) . ?
C6 H6 0.9500 . ?
C6 C5 1.404(4) . ?
C6 C7 1.413(4) . ?
C32 H32 1.0000 . ?
C50 H50 1.0000 . ?
C47 H47 1.0000 . ?
C23 H23 1.0000 . ?
C31 H31A 0.9800 . ?
C31 H31B 0.9800 . ?
C31 H31C 0.9800 . ?
C13 H13 0.9500 . ?
C13 C14 1.395(4) . ?
C45 H45A 0.9800 . ?
C45 H45B 0.9800 . ?
C45 H45C 0.9800 . ?
C10 H10 0.9500 . ?
C10 C11 1.414(4) . ?
C10 C9 1.419(4) . ?
C11 H11 0.9500 . ?
C35 H35 1.0000 . ?
C35 C36 1.531(5) . ?
C36 H36A 0.9800 . ?
C36 H36B 0.9800 . ?
C36 H36C 0.9800 . ?
C41 H41 1.0000 . ?
C38 H38 1.0000 . ?
C14 H14 0.9500 . ?
C1 C8 1.411(2) . ?
C8 H8 0.9500 . ?
C8 C7 1.411(2) . ?
C3 H3 0.9500 . ?
C3 C4 1.422(4) . ?
C5 H5 0.9500 . ?
C5 C4 1.428(4) . ?
C7 H7 0.9500 . ?
C21 H21A 0.9800 . ?
C21 H21B 0.9800 . ?
C21 H21C 0.9800 . ?

loop_
_geom_torsion_atom_site_label_1
_geom_torsion_atom_site_label_2
_geom_torsion_atom_site_label_3
_geom_torsion_atom_site_label_4
_geom_torsion
_geom_torsion_site_symmetry_1
_geom_torsion_site_symmetry_2
_geom_torsion_site_symmetry_3
_geom_torsion_site_symmetry_4
_geom_torsion_publ_flag
Lu1 C16 C15 K1 119.85(11) . . . . ?
Lu1 C16 C15 C14 51.1(4) . . . . ?
Lu1 C16 C9 Si3 146.67(19) . . . . ?
Lu1 C16 C9 C10 -40.8(3) . . . . ?
Lu1 C2 C1 K1 100.73(6) 2_656 . . . ?
Lu1 C2 C1 Si1 -140.09(17) 2_656 . . . ?
Lu1 C2 C1 C8 41.8(3) 2_656 . . . ?
Lu1 C2 C3 K1 -101.30(6) 2_656 . . . ?
Lu1 C2 C3 C4 -53.7(4) 2_656 . . . ?
Lu1 C15 C14 K1 137.23(9) . . . . ?
Lu1 C15 C14 C13 53.1(4) . . . . ?
Lu1 C12 C13 K1 -117.51(12) . . . . ?
Lu1 C12 C13 C14 -41.1(4) . . . . ?
Lu1 C12 C11 C10 51.1(4) . . . . ?
Lu1 C6 C5 K1 105.91(7) 2_656 . . . ?
Lu1 C6 C5 C4 45.4(4) 2_656 . . . ?
Lu1 C6 C7 K1 -107.67(6) 2_656 . . . ?
Lu1 C6 C7 C8 -52.8(3) 2_656 . . . ?
Lu1 C13 C14 K1 -136.56(9) . . . . ?
Lu1 C13 C14 C15 -51.6(4) . . . . ?
Lu1 C10 C11 C12 -52.8(4) . . . . ?
Lu1 C10 C9 Si3 -145.90(19) . . . . ?
Lu1 C10 C9 C16 41.6(3) . . . . ?
Lu1 C1 C8 K1 103.60(7) 2_656 . . . ?
Lu1 C1 C8 C7 45.2(3) 2_656 . . . ?
Lu1 C8 C7 K1 106.96(7) 2_656 . . . ?
Lu1 C8 C7 C6 51.9(3) 2_656 . . . ?
Lu1 C3 C4 K1 -101.01(7) 2_656 . . . ?
Lu1 C3 C4 Si2 142.69(19) 2_656 . . . ?
Lu1 C3 C4 C5 -45.4(3) 2_656 . . . ?
Lu1 C5 C4 K1 102.86(7) 2_656 . . . ?
Lu1 C5 C4 Si2 -143.58(18) 2_656 . . . ?
Lu1 C5 C4 C3 44.4(3) 2_656 . . . ?
K1 C2 C1 Lu1 -100.73(6) . . . 2_656 ?
K1 C2 C1 Si1 119.17(18) . . . . ?
K1 C2 C1 C8 -58.9(3) . . . . ?
K1 C2 C3 Lu1 101.30(6) . . . 2_656 ?
K1 C2 C3 C4 47.6(4) . . . . ?
K1 C15 C14 Lu1 -137.23(9) . . . . ?
K1 C15 C14 C13 -84.1(4) . . . . ?
K1 C6 C5 Lu1 -105.91(7) . . . 2_656 ?
K1 C6 C5 C4 -60.5(4) . . . . ?
K1 C6 C7 Lu1 107.67(6) . . . 2_656 ?
K1 C6 C7 C8 54.8(3) . . . . ?
K1 C13 C14 Lu1 136.56(9) . . . . ?
K1 C13 C14 C15 85.0(4) . . . . ?
K1 C1 C8 Lu1 -103.60(7) . . . 2_656 ?
K1 C1 C8 C7 -58.4(3) . . . . ?
K1 C8 C7 Lu1 -106.96(7) . . . 2_656 ?
K1 C8 C7 C6 -55.1(3) . . . . ?
K1 C3 C4 Lu1 101.01(7) . . . 2_656 ?
K1 C3 C4 Si2 -116.30(19) . . . . ?
K1 C3 C4 C5 55.6(3) . . . . ?
K1 C5 C4 Lu1 -102.86(7) . . . 2_656 ?
K1 C5 C4 Si2 113.57(17) . . . . ?
K1 C5 C4 C3 -58.5(3) . . . . ?
Si4 C12 C13 Lu1 -148.47(18) . . . . ?
Si4 C12 C13 K1 94.03(18) . . . . ?
Si4 C12 C13 C14 170.4(3) . . . . ?
Si4 C12 C11 Lu1 147.57(18) . . . . ?
Si4 C12 C11 C10 -161.4(3) . . . . ?
Si1 C1 C8 Lu1 140.87(18) . . . 2_656 ?
Si1 C1 C8 K1 -115.53(17) . . . . ?
Si1 C1 C8 C7 -173.9(3) . . . . ?
C16 C15 C14 Lu1 -52.2(4) . . . . ?
C16 C15 C14 K1 85.1(4) . . . . ?
C16 C15 C14 C13 0.9(7) . . . . ?
C2 C1 C8 Lu1 -41.1(3) . . . 2_656 ?
C2 C1 C8 K1 62.5(3) . . . . ?
C2 C1 C8 C7 4.1(5) . . . . ?
C2 C3 C4 Lu1 53.0(4) . . . 2_656 ?
C2 C3 C4 K1 -48.0(4) . . . . ?
C2 C3 C4 Si2 -164.3(3) . . . . ?
C2 C3 C4 C5 7.6(6) . . . . ?
C15 C16 C9 Lu1 43.6(4) . . . . ?
C15 C16 C9 Si3 -169.8(3) . . . . ?
C15 C16 C9 C10 2.7(6) . . . . ?
C29 Si2 C26 C27 63.0(3) . . . . ?
C29 Si2 C26 C28 -66.0(3) . . . . ?
C29 Si2 C4 Lu1 65.3(3) . . . 2_656 ?
C29 Si2 C4 K1 -119.06(14) . . . . ?
C29 Si2 C4 C3 -27.1(3) . . . . ?
C29 Si2 C4 C5 159.6(2) . . . . ?
C20 Si1 C17 C19 -166.3(3) . . . . ?
C20 Si1 C17 C18 67.3(3) . . . . ?
C20 Si1 C23 C24 62.4(2) . . . . ?
C20 Si1 C23 C25 -170.2(2) . . . . ?
C20 Si1 C1 Lu1 101.8(2) . . . 2_656 ?
C20 Si1 C1 K1 -75.92(15) . . . . ?
C20 Si1 C1 C2 -170.3(2) . . . . ?
C20 Si1 C1 C8 8.1(3) . . . . ?
C12 Si4 C44 C46 -152.2(2) . . . . ?
C12 Si4 C44 C45 82.1(3) . . . . ?
C12 Si4 C50 C52 179.8(2) . . . . ?
C12 Si4 C50 C51 -52.4(3) . . . . ?
C12 C13 C14 Lu1 42.7(4) . . . . ?
C12 C13 C14 K1 -93.9(4) . . . . ?
C12 C13 C14 C15 -8.9(7) . . . . ?
C17 Si1 C23 C24 -53.1(3) . . . . ?
C17 Si1 C23 C25 74.4(2) . . . . ?
C17 Si1 C1 Lu1 -143.42(18) . . . 2_656 ?
C17 Si1 C1 K1 38.82(16) . . . . ?
C17 Si1 C1 C2 -55.5(3) . . . . ?
C17 Si1 C1 C8 122.8(2) . . . . ?
C44 Si4 C12 Lu1 59.6(3) . . . . ?
C44 Si4 C12 C13 156.1(2) . . . . ?
C44 Si4 C12 C11 -32.7(3) . . . . ?
C44 Si4 C50 C52 -58.4(3) . . . . ?
C44 Si4 C50 C51 69.4(3) . . . . ?
C26 Si2 C29 C30 -37.7(3) . . . . ?
C26 Si2 C29 C31 88.2(3) . . . . ?
C26 Si2 C4 Lu1 -173.5(2) . . . 2_656 ?
C26 Si2 C4 K1 2.11(17) . . . . ?
C26 Si2 C4 C3 94.1(3) . . . . ?
C26 Si2 C4 C5 -79.3(2) . . . . ?
C6 C5 C4 Lu1 -44.7(4) . . . 2_656 ?
C6 C5 C4 K1 58.2(4) . . . . ?
C6 C5 C4 Si2 171.7(3) . . . . ?
C6 C5 C4 C3 -0.3(6) . . . . ?
C32 Si2 C29 C30 -154.3(2) . . . . ?
C32 Si2 C29 C31 -28.4(3) . . . . ?
C32 Si2 C26 C27 180.0(2) . . . . ?
C32 Si2 C26 C28 51.0(3) . . . . ?
C32 Si2 C4 Lu1 -55.9(3) . . . 2_656 ?
C32 Si2 C4 K1 119.75(14) . . . . ?
C32 Si2 C4 C3 -148.3(2) . . . . ?
C32 Si2 C4 C5 38.4(3) . . . . ?
C50 Si4 C12 Lu1 -179.1(3) . . . . ?
C50 Si4 C12 C13 -82.5(2) . . . . ?
C50 Si4 C12 C11 88.7(3) . . . . ?
C50 Si4 C44 C46 89.3(3) . . . . ?
C50 Si4 C44 C45 -36.4(3) . . . . ?
C47 Si4 C12 Lu1 -61.3(3) . . . . ?
C47 Si4 C12 C13 35.3(3) . . . . ?
C47 Si4 C12 C11 -153.5(2) . . . . ?
C47 Si4 C44 C46 -27.3(3) . . . . ?
C47 Si4 C44 C45 -153.0(2) . . . . ?
C47 Si4 C50 C52 57.8(3) . . . . ?
C47 Si4 C50 C51 -174.5(2) . . . . ?
C23 Si1 C17 C19 -49.4(3) . . . . ?
C23 Si1 C17 C18 -175.9(2) . . . . ?
C23 Si1 C1 Lu1 -19.0(2) . . . 2_656 ?
C23 Si1 C1 K1 163.24(12) . . . . ?
C23 Si1 C1 C2 68.9(3) . . . . ?
C23 Si1 C1 C8 -112.8(2) . . . . ?
C13 C12 C11 Lu1 -42.9(3) . . . . ?
C13 C12 C11 C10 8.2(6) . . . . ?
C11 C12 C13 Lu1 41.9(3) . . . . ?
C11 C12 C13 K1 -75.6(4) . . . . ?
C11 C12 C13 C14 0.8(6) . . . . ?
C11 C10 C9 Lu1 -51.7(4) . . . . ?
C11 C10 C9 Si3 162.4(3) . . . . ?
C11 C10 C9 C16 -10.2(6) . . . . ?
C9 Si3 C41 C43 -61.7(2) . . . . ?
C9 Si3 C41 C42 64.3(3) . . . . ?
C9 C16 C15 Lu1 -45.2(4) . . . . ?
C9 C16 C15 K1 74.7(4) . . . . ?
C9 C16 C15 C14 6.0(7) . . . . ?
C9 C10 C11 Lu1 53.2(4) . . . . ?
C9 C10 C11 C12 0.5(7) . . . . ?
C35 Si3 C9 Lu1 70.8(3) . . . . ?
C35 Si3 C9 C16 -25.1(3) . . . . ?
C35 Si3 C9 C10 161.1(2) . . . . ?
C35 Si3 C41 C43 57.6(3) . . . . ?
C35 Si3 C41 C42 -176.3(2) . . . . ?
C41 Si3 C9 Lu1 -173.9(2) . . . . ?
C41 Si3 C9 C16 90.1(3) . . . . ?
C41 Si3 C9 C10 -83.6(3) . . . . ?
C38 Si3 C9 Lu1 -57.5(3) . . . . ?
C38 Si3 C9 C16 -153.4(2) . . . . ?
C38 Si3 C9 C10 32.8(3) . . . . ?
C38 Si3 C41 C43 179.7(2) . . . . ?
C38 Si3 C41 C42 -54.3(3) . . . . ?
C1 Si1 C17 C19 78.1(3) . . . . ?
C1 Si1 C17 C18 -48.3(3) . . . . ?
C1 Si1 C23 C24 -177.3(2) . . . . ?
C1 Si1 C23 C25 -49.8(3) . . . . ?
C1 C2 C3 Lu1 52.8(4) . . . 2_656 ?
C1 C2 C3 K1 -48.5(4) . . . . ?
C1 C2 C3 C4 -0.9(7) . . . . ?
C1 C8 C7 Lu1 -47.1(3) . . . 2_656 ?
C1 C8 C7 K1 59.9(3) . . . . ?
C1 C8 C7 C6 4.8(6) . . . . ?
C3 C2 C1 Lu1 -50.5(3) . . . 2_656 ?
C3 C2 C1 K1 50.2(4) . . . . ?
C3 C2 C1 Si1 169.4(3) . . . . ?
C3 C2 C1 C8 -8.7(6) . . . . ?
C5 C6 C7 Lu1 50.8(4) . . . 2_656 ?
C5 C6 C7 K1 -56.9(4) . . . . ?
C5 C6 C7 C8 -2.1(6) . . . . ?
C7 C6 C5 Lu1 -50.0(3) . . . 2_656 ?
C7 C6 C5 K1 56.0(3) . . . . ?
C7 C6 C5 C4 -4.5(6) . . . . ?
C4 Si2 C29 C30 80.5(3) . . . . ?
C4 Si2 C29 C31 -153.5(2) . . . . ?
C4 Si2 C26 C27 -57.5(3) . . . . ?
C4 Si2 C26 C28 173.4(2) . . . . ?
